data_7212694
loop_
_publ_author_name
'Li, Cheng-Peng'
'Chen, Jing'
'Du, Miao'

_publ_section_title
;
 Structural diversification and metal-directed assembly of coordination
 architectures based on tetrabromoterephthalic acid and a bent dipyridyl
 tecton 2,5-bis(4-pyridyl)-1,3,4-oxadiazole
;
_journal_issue 12
_journal_name_full CrystEngComm
_journal_page_first 4392
_journal_paper_doi 10.1039/c003738a
_journal_volume 12
_journal_year 2010
_chemical_formula_sum 'C23 H19 Br4 N5 O8 Zn'
_chemical_formula_weight 878.44
_chemical_name_systematic
;
?
;
_space_group_IT_number 2
_symmetry_cell_setting triclinic
_symmetry_space_group_name_Hall '-P 1'
_symmetry_space_group_name_H-M 'P -1'
_atom_sites_solution_hydrogens geom
_atom_sites_solution_primary direct
_atom_sites_solution_secondary difmap
_audit_creation_method SHELXL-97
_cell_angle_alpha 65.774(5)
_cell_angle_beta 75.569(5)
_cell_angle_gamma 75.861(4)
_cell_formula_units_Z 2
_cell_length_a 11.398(4)
_cell_length_b 12.337(4)
_cell_length_c 12.667(4)
_cell_measurement_reflns_used 2787
_cell_measurement_temperature 296(2)
_cell_measurement_theta_max 26.93
_cell_measurement_theta_min 2.36
_cell_volume 1552.6(9)
_computing_cell_refinement 'Bruker APEX II'
_computing_data_collection 'Bruker APEX II'
_computing_data_reduction 'Bruker SAINT'
_computing_molecular_graphics 'Bruker SHELXTL'
_computing_publication_material 'Bruker SHELXTL'
_computing_structure_refinement 'SHELXL-97 (Sheldrick, 1997)'
_computing_structure_solution 'SHELXS-97 (Sheldrick, 1990)'
_diffrn_ambient_temperature 296(2)
_diffrn_measured_fraction_theta_full 0.994
_diffrn_measured_fraction_theta_max 0.994
_diffrn_measurement_device_type 'APEX II CCD area detector'
_diffrn_measurement_method 'phi and omega scans'
_diffrn_radiation_monochromator graphite
_diffrn_radiation_source 'fine-focus sealed tube'
_diffrn_radiation_type MoK\a
_diffrn_radiation_wavelength 0.71073
_diffrn_reflns_av_R_equivalents 0.0884
_diffrn_reflns_av_sigmaI/netI 0.0766
_diffrn_reflns_limit_h_max 13
_diffrn_reflns_limit_h_min -13
_diffrn_reflns_limit_k_max 14
_diffrn_reflns_limit_k_min -13
_diffrn_reflns_limit_l_max 15
_diffrn_reflns_limit_l_min -7
_diffrn_reflns_number 8038
_diffrn_reflns_theta_full 25.02
_diffrn_reflns_theta_max 25.02
_diffrn_reflns_theta_min 1.79
_exptl_absorpt_coefficient_mu 5.989
_exptl_absorpt_correction_T_max 1.000000
_exptl_absorpt_correction_T_min 0.677199
_exptl_absorpt_correction_type multi-scan
_exptl_absorpt_process_details SADABS
_exptl_crystal_colour COLORLESS
_exptl_crystal_density_diffrn 1.879
_exptl_crystal_density_meas ?
_exptl_crystal_density_method 'not measured'
_exptl_crystal_description BLOCK
_exptl_crystal_F_000 852
_exptl_crystal_size_max 0.24
_exptl_crystal_size_mid 0.20
_exptl_crystal_size_min 0.18
_refine_diff_density_max 1.213
_refine_diff_density_min -1.327
_refine_diff_density_rms 0.173
_refine_ls_extinction_method none
_refine_ls_goodness_of_fit_ref 0.999
_refine_ls_hydrogen_treatment constr
_refine_ls_matrix_type full
_refine_ls_number_parameters 396
_refine_ls_number_reflns 5451
_refine_ls_number_restraints 24
_refine_ls_restrained_S_all 1.003
_refine_ls_R_factor_all 0.0823
_refine_ls_R_factor_gt 0.0598
_refine_ls_shift/su_max 0.001
_refine_ls_shift/su_mean 0.000
_refine_ls_structure_factor_coef Fsqd
_refine_ls_weighting_details 'calc w=1/[\s^2^(Fo^2^)+(0.1038P)^2^+0.0000P] where P=(Fo^2^+2Fc^2^)/3'
_refine_ls_weighting_scheme calc
_refine_ls_wR_factor_gt 0.1677
_refine_ls_wR_factor_ref 0.1776
_reflns_number_gt 3592
_reflns_number_total 5451
_reflns_threshold_expression >2sigma(I)
_cod_data_source_file c003738a.txt
_cod_data_source_block 7
_cod_depositor_comments
;
The following automatic conversions were performed:

'_symmetry_cell_setting' value 'Triclinic' changed to 'triclinic'
according to /home/saulius/struct/CIF-dictionaries/cif_core.dic
dictionary named 'cif_core.dic' version 2.4.2 from
2011-04-26.

'_exptl_absorpt_correction_type' value 'MULTI-SCAN'
changed to 'multi-scan' according to
/home/saulius/struct/CIF-dictionaries/cif_core.dic dictionary named
'cif_core.dic' version 2.4.2 from 2011-04-26.

Automatic conversion script
Id: cif_fix_values 1891 2012-01-12 08:04:46Z andrius 

The following automatic conversions were performed:

'_exptl_crystal_density_meas' value 'NONE' was changed to '?' - the
value is perceived as not measured.

Automatic conversion script
Id: cif_fix_values 3008 2015-01-20 13:52:24Z robertas 
;
_cod_original_cell_volume 1552.7(8)
_cod_original_sg_symbol_H-M P-1
_cod_database_code 7212694

loop_
_symmetry_equiv_pos_as_xyz
'x, y, z'
'-x, -y, -z'

loop_
_atom_site_label
_atom_site_type_symbol
_atom_site_fract_x
_atom_site_fract_y
_atom_site_fract_z
_atom_site_U_iso_or_equiv
_atom_site_adp_type
_atom_site_occupancy
_atom_site_symmetry_multiplicity
_atom_site_calc_flag
_atom_site_refinement_flags
_atom_site_disorder_assembly
_atom_site_disorder_group
Zn1 Zn 0.53489(6) 0.35076(6) 0.31487(6) 0.0337(2) Uani 1 1 d . . .
Br1 Br 1.18776(7) 0.54055(8) 0.09442(7) 0.0614(3) Uani 1 1 d . . .
Br2 Br 1.16920(7) 0.12094(7) 0.50232(8) 0.0650(3) Uani 1 1 d . . .
Br3 Br 0.86492(7) 0.16489(7) 0.52892(9) 0.0684(3) Uani 1 1 d . . .
Br4 Br 0.88280(7) 0.59320(8) 0.12916(8) 0.0672(3) Uani 1 1 d . . .
O1 O 0.4566(4) 0.9318(4) -0.1060(4) 0.0425(11) Uani 1 1 d . . .
O2 O 0.7200(4) 0.3423(4) 0.2899(4) 0.0457(12) Uani 1 1 d . . .
O3 O 0.6963(4) 0.4508(5) 0.3989(6) 0.0655(16) Uani 1 1 d . . .
O4 O 1.3415(4) 0.3541(4) 0.3250(4) 0.0422(11) Uani 1 1 d . . .
O5 O 1.3446(4) 0.2367(5) 0.2273(5) 0.0564(14) Uani 1 1 d . . .
O6 O 0.5697(4) 0.2540(5) 0.2143(6) 0.0755(19) Uani 1 1 d . . .
H6A H 0.6387 0.2662 0.1704 0.113 Uiso 1 1 d R . .
H6B H 0.5194 0.2339 0.1888 0.113 Uiso 1 1 d R . .
O7 O 0.2381(6) 0.9008(8) 0.8073(11) 0.153(4) Uani 1 1 d . . .
N1 N 0.4925(5) 0.5326(4) 0.2282(5) 0.0395(13) Uani 1 1 d . . .
N2 N 0.3249(6) 0.9817(5) 0.0345(5) 0.0543(17) Uani 1 1 d . . .
N3 N 0.3267(6) 1.0821(5) -0.0696(6) 0.0566(17) Uani 1 1 d . . .
N4 N 0.5045(5) 1.2574(4) -0.5078(5) 0.0363(13) Uani 1 1 d . . .
N5 N 0.0302(7) 0.9225(7) 0.8279(8) 0.081(2) Uani 1 1 d . . .
C1 C 0.3651(7) 0.7237(6) 0.1929(7) 0.055(2) Uani 1 1 d . . .
H1 H 0.2981 0.7710 0.2208 0.066 Uiso 1 1 calc R . .
C2 C 0.3978(7) 0.6035(6) 0.2600(7) 0.058(2) Uani 1 1 d . . .
H2 H 0.3491 0.5711 0.3325 0.069 Uiso 1 1 calc R . .
C3 C 0.5587(6) 0.5801(6) 0.1232(6) 0.0488(18) Uani 1 1 d . . .
H3 H 0.6263 0.5310 0.0986 0.059 Uiso 1 1 calc R . .
C4 C 0.5337(6) 0.6965(6) 0.0492(6) 0.0466(18) Uani 1 1 d . . .
H4 H 0.5828 0.7256 -0.0238 0.056 Uiso 1 1 calc R . .
C5 C 0.4334(6) 0.7708(6) 0.0850(6) 0.0402(16) Uani 1 1 d . . .
C6 C 0.4009(6) 0.8960(6) 0.0073(6) 0.0441(17) Uani 1 1 d . . .
C7 C 0.4033(7) 1.0493(6) -0.1476(6) 0.0448(17) Uani 1 1 d . . .
C8 C 0.4416(6) 1.1197(6) -0.2733(6) 0.0413(16) Uani 1 1 d . . .
C9 C 0.5226(7) 1.0700(6) -0.3472(7) 0.0508(19) Uani 1 1 d . . .
H9 H 0.5581 0.9894 -0.3193 0.061 Uiso 1 1 calc R . .
C10 C 0.5502(6) 1.1405(6) -0.4621(6) 0.0478(18) Uani 1 1 d . . .
H10 H 0.6042 1.1054 -0.5119 0.057 Uiso 1 1 calc R . .
C11 C 0.4316(7) 1.3029(6) -0.4349(6) 0.0513(19) Uani 1 1 d . . .
H11 H 0.4023 1.3851 -0.4642 0.062 Uiso 1 1 calc R . .
C12 C 0.3942(7) 1.2404(6) -0.3187(7) 0.0516(19) Uani 1 1 d . . .
H12 H 0.3386 1.2779 -0.2717 0.062 Uiso 1 1 calc R . .
C13 C 0.8979(6) 0.3740(6) 0.3253(6) 0.0396(16) Uani 1 1 d . . .
C14 C 0.9665(6) 0.4536(6) 0.2343(6) 0.0408(16) Uani 1 1 d . . .
C15 C 1.0931(6) 0.4327(6) 0.2190(6) 0.0411(16) Uani 1 1 d . . .
C16 C 1.1536(5) 0.3316(6) 0.2985(6) 0.0391(16) Uani 1 1 d . . .
C17 C 1.0866(5) 0.2526(6) 0.3899(6) 0.0393(16) Uani 1 1 d . . .
C18 C 0.9591(6) 0.2737(6) 0.4039(7) 0.0437(17) Uani 1 1 d . . .
C19 C 0.7563(6) 0.3936(6) 0.3412(7) 0.0446(17) Uani 1 1 d . . .
C20 C 1.2939(6) 0.3054(6) 0.2823(6) 0.0414(17) Uani 1 1 d . . .
C21 C 0.0056(11) 1.0414(11) 0.8309(11) 0.115(4) Uani 1 1 d . . .
H21A H 0.0795 1.0610 0.8372 0.172 Uiso 1 1 calc R . .
H21B H -0.0561 1.0439 0.8974 0.172 Uiso 1 1 calc R . .
H21C H -0.0228 1.0988 0.7601 0.172 Uiso 1 1 calc R . .
C22 C -0.0750(9) 0.8756(10) 0.8301(11) 0.097(3) Uani 1 1 d . . .
H22A H -0.1042 0.9186 0.7566 0.146 Uiso 1 1 calc R . .
H22B H -0.1388 0.8853 0.8928 0.146 Uiso 1 1 calc R . .
H22C H -0.0519 0.7917 0.8422 0.146 Uiso 1 1 calc R . .
C23 C 0.1432(9) 0.8624(11) 0.8138(12) 0.103(4) Uani 1 1 d . . .
H23 H 0.1525 0.7877 0.8085 0.124 Uiso 1 1 calc R . .
O8 O 0.0000 0.5000 0.5000 0.041(3) Uani 0.50 2 d SPU A 1
O9 O 0.094(2) 0.621(2) 0.368(2) 0.061(6) Uani 0.25 1 d PU B 2
O10 O 0.072(3) 0.552(3) 0.435(3) 0.087(8) Uani 0.25 1 d PU C 3
O11 O -0.102(3) 0.568(2) 0.461(2) 0.088(8) Uani 0.25 1 d PU D 4

loop_
_atom_site_aniso_label
_atom_site_aniso_U_11
_atom_site_aniso_U_22
_atom_site_aniso_U_33
_atom_site_aniso_U_23
_atom_site_aniso_U_13
_atom_site_aniso_U_12
Zn1 0.0168(4) 0.0356(4) 0.0450(5) -0.0115(3) -0.0072(3) -0.0017(3)
Br1 0.0332(4) 0.0769(6) 0.0580(5) -0.0088(4) -0.0041(4) -0.0135(4)
Br2 0.0332(4) 0.0522(5) 0.0879(6) -0.0051(4) -0.0174(4) 0.0011(3)
Br3 0.0338(4) 0.0604(5) 0.0934(7) -0.0086(5) -0.0049(4) -0.0185(4)
Br4 0.0351(4) 0.0730(6) 0.0747(6) -0.0072(5) -0.0232(4) 0.0026(4)
O1 0.033(2) 0.036(2) 0.048(3) -0.008(2) -0.009(2) 0.002(2)
O2 0.016(2) 0.058(3) 0.073(3) -0.032(3) -0.013(2) -0.005(2)
O3 0.028(3) 0.079(4) 0.112(5) -0.070(4) -0.002(3) 0.003(3)
O4 0.019(2) 0.058(3) 0.057(3) -0.028(2) -0.009(2) -0.007(2)
O5 0.018(2) 0.081(4) 0.081(4) -0.045(3) -0.009(2) -0.001(2)
O6 0.020(2) 0.122(5) 0.130(5) -0.100(4) -0.011(3) 0.001(3)
O7 0.046(4) 0.170(8) 0.316(14) -0.178(9) -0.059(6) 0.037(5)
N1 0.021(3) 0.039(3) 0.048(3) -0.009(3) -0.003(3) -0.002(2)
N2 0.055(4) 0.042(3) 0.048(4) -0.012(3) 0.000(3) 0.006(3)
N3 0.059(4) 0.037(3) 0.054(4) -0.012(3) 0.000(3) 0.008(3)
N4 0.022(3) 0.030(3) 0.052(3) -0.012(3) -0.009(2) 0.002(2)
N5 0.050(4) 0.089(6) 0.105(6) -0.053(5) -0.016(4) 0.019(4)
C1 0.041(4) 0.039(4) 0.058(5) -0.007(4) 0.008(4) 0.007(3)
C2 0.040(4) 0.050(4) 0.054(5) -0.005(4) 0.009(4) 0.003(3)
C3 0.033(4) 0.045(4) 0.054(5) -0.010(4) -0.006(3) 0.004(3)
C4 0.037(4) 0.053(4) 0.033(4) -0.007(3) -0.004(3) 0.003(3)
C5 0.032(4) 0.040(4) 0.045(4) -0.010(3) -0.012(3) -0.003(3)
C6 0.038(4) 0.044(4) 0.044(4) -0.009(3) -0.007(3) -0.008(3)
C7 0.046(4) 0.033(4) 0.051(4) -0.006(3) -0.020(4) -0.003(3)
C8 0.037(4) 0.039(4) 0.047(4) -0.012(3) -0.015(3) -0.005(3)
C9 0.042(4) 0.029(3) 0.061(5) -0.004(3) -0.005(4) 0.005(3)
C10 0.036(4) 0.042(4) 0.048(4) -0.010(3) 0.003(3) 0.002(3)
C11 0.057(5) 0.038(4) 0.051(5) -0.010(4) -0.020(4) 0.006(3)
C12 0.060(5) 0.040(4) 0.050(5) -0.018(3) -0.015(4) 0.010(3)
C13 0.018(3) 0.044(4) 0.061(4) -0.023(3) -0.010(3) -0.001(3)
C14 0.021(3) 0.049(4) 0.054(4) -0.019(3) -0.015(3) 0.000(3)
C15 0.026(3) 0.051(4) 0.052(4) -0.023(3) -0.007(3) -0.007(3)
C16 0.014(3) 0.047(4) 0.061(4) -0.026(3) -0.010(3) 0.000(3)
C17 0.018(3) 0.041(4) 0.060(4) -0.021(3) -0.010(3) 0.002(3)
C18 0.018(3) 0.049(4) 0.067(5) -0.023(4) -0.003(3) -0.012(3)
C19 0.016(3) 0.045(4) 0.069(5) -0.020(4) -0.009(3) 0.002(3)
C20 0.017(3) 0.043(4) 0.060(5) -0.018(4) -0.005(3) -0.001(3)
C21 0.090(9) 0.128(10) 0.116(10) -0.063(8) -0.010(7) 0.027(7)
C22 0.051(6) 0.111(8) 0.120(9) -0.037(7) -0.010(6) -0.011(6)
C23 0.047(6) 0.116(9) 0.164(12) -0.084(9) -0.025(7) 0.018(6)
O8 0.017(5) 0.061(7) 0.063(7) -0.043(6) 0.004(5) -0.015(5)
O9 0.058(9) 0.063(9) 0.060(9) -0.029(8) 0.002(7) -0.007(7)
O10 0.124(13) 0.078(11) 0.085(11) -0.062(9) 0.000(9) -0.025(9)
O11 0.106(12) 0.097(11) 0.097(11) -0.071(9) -0.019(8) -0.015(8)

loop_
_atom_type_symbol
_atom_type_description
_atom_type_scat_dispersion_real
_atom_type_scat_dispersion_imag
_atom_type_scat_source
C C 0.0033 0.0016 'International Tables Vol C Tables 4.2.6.8 and 6.1.1.4'
H H 0.0000 0.0000 'International Tables Vol C Tables 4.2.6.8 and 6.1.1.4'
N N 0.0061 0.0033 'International Tables Vol C Tables 4.2.6.8 and 6.1.1.4'
O O 0.0106 0.0060 'International Tables Vol C Tables 4.2.6.8 and 6.1.1.4'
Br Br -0.2901 2.4595 'International Tables Vol C Tables 4.2.6.8 and 6.1.1.4'
Zn Zn 0.2839 1.4301 'International Tables Vol C Tables 4.2.6.8 and 6.1.1.4'

loop_
_geom_angle_atom_site_label_1
_geom_angle_atom_site_label_2
_geom_angle_atom_site_label_3
_geom_angle
_geom_angle_site_symmetry_1
_geom_angle_site_symmetry_3
O6 Zn1 O2 86.53(19) . .
O6 Zn1 N4 116.2(2) . 1_546
O2 Zn1 N4 98.9(2) . 1_546
O6 Zn1 N1 114.7(3) . .
O2 Zn1 N1 97.17(19) . .
N4 Zn1 N1 127.2(2) 1_546 .
O6 Zn1 O4 87.52(18) . 1_455
O2 Zn1 O4 173.77(18) . 1_455
N4 Zn1 O4 85.41(19) 1_546 1_455
N1 Zn1 O4 83.64(19) . 1_455
C6 O1 C7 101.2(5) . .
C19 O2 Zn1 115.8(4) . .
C20 O4 Zn1 128.4(4) . 1_655
Zn1 O6 H6A 107.7 . .
Zn1 O6 H6B 128.9 . .
H6A O6 H6B 116.7 . .
C2 N1 C3 116.7(6) . .
C2 N1 Zn1 126.0(5) . .
C3 N1 Zn1 116.8(4) . .
C6 N2 N3 105.1(6) . .
C7 N3 N2 106.6(6) . .
C11 N4 C10 116.0(6) . .
C11 N4 Zn1 122.9(4) . 1_564
C10 N4 Zn1 120.7(5) . 1_564
C23 N5 C21 122.8(9) . .
C23 N5 C22 121.0(9) . .
C21 N5 C22 115.9(8) . .
C5 C1 C2 118.2(7) . .
C5 C1 H1 120.9 . .
C2 C1 H1 120.9 . .
N1 C2 C1 124.3(7) . .
N1 C2 H2 117.8 . .
C1 C2 H2 117.8 . .
N1 C3 C4 123.9(6) . .
N1 C3 H3 118.0 . .
C4 C3 H3 118.0 . .
C3 C4 C5 118.6(6) . .
C3 C4 H4 120.7 . .
C5 C4 H4 120.7 . .
C1 C5 C4 118.3(6) . .
C1 C5 C6 121.1(6) . .
C4 C5 C6 120.6(6) . .
N2 C6 O1 113.6(6) . .
N2 C6 C5 127.7(7) . .
O1 C6 C5 118.7(6) . .
N3 C7 O1 113.5(6) . .
N3 C7 C8 129.7(6) . .
O1 C7 C8 116.8(6) . .
C9 C8 C12 118.2(6) . .
C9 C8 C7 122.7(6) . .
C12 C8 C7 119.1(6) . .
C10 C9 C8 118.8(6) . .
C10 C9 H9 120.6 . .
C8 C9 H9 120.6 . .
N4 C10 C9 123.8(7) . .
N4 C10 H10 118.1 . .
C9 C10 H10 118.1 . .
N4 C11 C12 125.4(7) . .
N4 C11 H11 117.3 . .
C12 C11 H11 117.3 . .
C11 C12 C8 117.7(7) . .
C11 C12 H12 121.1 . .
C8 C12 H12 121.1 . .
C14 C13 C18 118.3(6) . .
C14 C13 C19 121.9(6) . .
C18 C13 C19 119.8(6) . .
C13 C14 C15 121.3(6) . .
C13 C14 Br4 118.4(5) . .
C15 C14 Br4 120.3(5) . .
C14 C15 C16 119.9(6) . .
C14 C15 Br1 121.6(5) . .
C16 C15 Br1 118.5(5) . .
C17 C16 C15 119.4(6) . .
C17 C16 C20 119.7(6) . .
C15 C16 C20 120.9(6) . .
C16 C17 C18 120.3(6) . .
C16 C17 Br2 118.9(4) . .
C18 C17 Br2 120.7(5) . .
C13 C18 C17 120.9(6) . .
C13 C18 Br3 118.2(5) . .
C17 C18 Br3 120.9(5) . .
O3 C19 O2 128.7(6) . .
O3 C19 C13 119.2(7) . .
O2 C19 C13 112.1(6) . .
O4 C20 O5 129.0(6) . .
O4 C20 C16 115.7(6) . .
O5 C20 C16 115.3(6) . .
N5 C21 H21A 109.5 . .
N5 C21 H21B 109.5 . .
H21A C21 H21B 109.5 . .
N5 C21 H21C 109.5 . .
H21A C21 H21C 109.5 . .
H21B C21 H21C 109.5 . .
N5 C22 H22A 109.5 . .
N5 C22 H22B 109.5 . .
H22A C22 H22B 109.5 . .
N5 C22 H22C 109.5 . .
H22A C22 H22C 109.5 . .
H22B C22 H22C 109.5 . .
O7 C23 N5 123.7(10) . .
O7 C23 H23 118.1 . .
N5 C23 H23 118.1 . .

loop_
_geom_bond_atom_site_label_1
_geom_bond_atom_site_label_2
_geom_bond_distance
_geom_bond_site_symmetry_2
Zn1 O6 1.992(5) .
Zn1 O2 2.037(4) .
Zn1 N4 2.044(5) 1_546
Zn1 N1 2.046(5) .
Zn1 O4 2.167(4) 1_455
Br1 C15 1.885(7) .
Br2 C17 1.891(7) .
Br3 C18 1.891(7) .
Br4 C14 1.897(7) .
O1 C6 1.349(8) .
O1 C7 1.361(8) .
O2 C19 1.262(8) .
O3 C19 1.199(8) .
O4 C20 1.234(8) .
O4 Zn1 2.167(4) 1_655
O5 C20 1.258(8) .
O6 H6A 0.8500 .
O6 H6B 0.8498 .
O7 C23 1.254(13) .
N1 C2 1.306(9) .
N1 C3 1.326(8) .
N2 C6 1.299(9) .
N2 N3 1.390(8) .
N3 C7 1.276(9) .
N4 C11 1.294(9) .
N4 C10 1.336(8) .
N4 Zn1 2.044(5) 1_564
N5 C23 1.330(11) .
N5 C21 1.440(13) .
N5 C22 1.443(12) .
C1 C5 1.360(9) .
C1 C2 1.383(10) .
C1 H1 0.9300 .
C2 H2 0.9300 .
C3 C4 1.360(9) .
C3 H3 0.9300 .
C4 C5 1.387(9) .
C4 H4 0.9300 .
C5 C6 1.465(9) .
C7 C8 1.477(10) .
C8 C9 1.367(10) .
C8 C12 1.378(9) .
C9 C10 1.356(10) .
C9 H9 0.9300 .
C10 H10 0.9300 .
C11 C12 1.364(10) .
C11 H11 0.9300 .
C12 H12 0.9300 .
C13 C14 1.379(9) .
C13 C18 1.387(9) .
C13 C19 1.546(8) .
C14 C15 1.381(9) .
C15 C16 1.394(9) .
C16 C17 1.368(9) .
C16 C20 1.530(8) .
C17 C18 1.391(8) .
C21 H21A 0.9600 .
C21 H21B 0.9600 .
C21 H21C 0.9600 .
C22 H22A 0.9600 .
C22 H22B 0.9600 .
C22 H22C 0.9600 .
C23 H23 0.9300 .

loop_
_geom_torsion_atom_site_label_1
_geom_torsion_atom_site_label_2
_geom_torsion_atom_site_label_3
_geom_torsion_atom_site_label_4
_geom_torsion
_geom_torsion_site_symmetry_1
O6 Zn1 O2 C19 -179.0(5) .
N4 Zn1 O2 C19 -63.0(5) 1_546
N1 Zn1 O2 C19 66.5(5) .
O6 Zn1 N1 C2 129.6(7) .
O2 Zn1 N1 C2 -140.9(7) .
N4 Zn1 N1 C2 -34.0(8) 1_546
O4 Zn1 N1 C2 45.3(7) 1_455
O6 Zn1 N1 C3 -41.7(6) .
O2 Zn1 N1 C3 47.8(5) .
N4 Zn1 N1 C3 154.7(5) 1_546
O4 Zn1 N1 C3 -126.0(5) 1_455
C6 N2 N3 C7 -1.1(9) .
C3 N1 C2 C1 -1.6(12) .
Zn1 N1 C2 C1 -172.9(6) .
C5 C1 C2 N1 2.1(13) .
C2 N1 C3 C4 0.4(11) .
Zn1 N1 C3 C4 172.6(6) .
N1 C3 C4 C5 0.2(12) .
C2 C1 C5 C4 -1.4(12) .
C2 C1 C5 C6 177.5(7) .
C3 C4 C5 C1 0.3(11) .
C3 C4 C5 C6 -178.5(7) .
N3 N2 C6 O1 1.9(9) .
N3 N2 C6 C5 -179.9(7) .
C7 O1 C6 N2 -1.9(8) .
C7 O1 C6 C5 179.7(6) .
C1 C5 C6 N2 14.3(12) .
C4 C5 C6 N2 -166.9(8) .
C1 C5 C6 O1 -167.6(7) .
C4 C5 C6 O1 11.3(10) .
N2 N3 C7 O1 0.0(9) .
N2 N3 C7 C8 -179.6(7) .
C6 O1 C7 N3 1.1(8) .
C6 O1 C7 C8 -179.3(6) .
N3 C7 C8 C9 -177.7(8) .
O1 C7 C8 C9 2.8(10) .
N3 C7 C8 C12 2.2(12) .
O1 C7 C8 C12 -177.3(6) .
C12 C8 C9 C10 -1.6(11) .
C7 C8 C9 C10 178.2(7) .
C11 N4 C10 C9 1.2(11) .
Zn1 N4 C10 C9 -172.4(6) 1_564
C8 C9 C10 N4 1.2(12) .
C10 N4 C11 C12 -3.4(11) .
Zn1 N4 C11 C12 170.1(6) 1_564
N4 C11 C12 C8 2.9(12) .
C9 C8 C12 C11 -0.2(11) .
C7 C8 C12 C11 179.9(7) .
C18 C13 C14 C15 2.0(11) .
C19 C13 C14 C15 -177.8(7) .
C18 C13 C14 Br4 -178.3(5) .
C19 C13 C14 Br4 1.9(9) .
C13 C14 C15 C16 -2.0(11) .
Br4 C14 C15 C16 178.3(5) .
C13 C14 C15 Br1 179.7(5) .
Br4 C14 C15 Br1 0.0(9) .
C14 C15 C16 C17 1.3(10) .
Br1 C15 C16 C17 179.6(5) .
C14 C15 C16 C20 178.9(7) .
Br1 C15 C16 C20 -2.7(9) .
C15 C16 C17 C18 -0.6(11) .
C20 C16 C17 C18 -178.3(6) .
C15 C16 C17 Br2 -176.3(5) .
C20 C16 C17 Br2 6.0(9) .
C14 C13 C18 C17 -1.3(11) .
C19 C13 C18 C17 178.5(7) .
C14 C13 C18 Br3 179.8(5) .
C19 C13 C18 Br3 -0.4(9) .
C16 C17 C18 C13 0.6(11) .
Br2 C17 C18 C13 176.2(5) .
C16 C17 C18 Br3 179.5(5) .
Br2 C17 C18 Br3 -4.9(9) .
Zn1 O2 C19 O3 -3.4(10) .
Zn1 O2 C19 C13 175.5(4) .
C14 C13 C19 O3 -89.3(9) .
C18 C13 C19 O3 90.9(9) .
C14 C13 C19 O2 91.7(8) .
C18 C13 C19 O2 -88.1(8) .
Zn1 O4 C20 O5 4.0(11) 1_655
Zn1 O4 C20 C16 -176.2(4) 1_655
C17 C16 C20 O4 -95.7(8) .
C15 C16 C20 O4 86.7(8) .
C17 C16 C20 O5 84.1(9) .
C15 C16 C20 O5 -93.5(8) .
C21 N5 C23 O7 3(2) .
C22 N5 C23 O7 177.4(13) .
